data_7005982
loop_
_publ_author_name
'Fan, Yang'
'Zhu, Yue-Mei'
'Dai, Feng-Rong'
'Zhang, Li-Yi'
'Chen, Zhong-Ning'

_publ_section_title
;
 Photophysical and anion sensing properties of platinum(II) terpyridyl
 complexes with phenolic ethynyl ligands.
;
_journal_issue 35
_journal_name_full 'Dalton transactions (Cambridge, England : 2003)'
_journal_page_first 3885
_journal_page_last 3892
_journal_paper_doi 10.1039/b707797a
_journal_year 2007
_chemical_formula_moiety 'C36 H40 N3 O2 Pt, F6 P'
_chemical_formula_sum 'C36 H40 F6 N3 O2 P Pt'
_chemical_formula_weight 886.77
_chemical_name_systematic
;
?
;
_space_group_IT_number 14
_symmetry_cell_setting monoclinic
_symmetry_space_group_name_Hall '-P 2ybc'
_symmetry_space_group_name_H-M 'P 1 21/c 1'
_atom_sites_solution_hydrogens geom
_atom_sites_solution_primary direct
_atom_sites_solution_secondary difmap
_audit_creation_method SHELXL-97
_cell_angle_alpha 90.00
_cell_angle_beta 109.065(13)
_cell_angle_gamma 90.00
_cell_formula_units_Z 4
_cell_length_a 10.196(3)
_cell_length_b 18.758(5)
_cell_length_c 19.849(5)
_cell_measurement_reflns_used 7168
_cell_measurement_temperature 293(2)
_cell_measurement_theta_max 27.4835
_cell_measurement_theta_min 2.1711
_cell_volume 3588.0(17)
_computing_cell_refinement 'CrystalClear (Rigaku/MSC Inc., 2005)'
_computing_data_collection 'CrystalClear (Rigaku/MSC Inc., 2005)'
_computing_data_reduction 'CrystalClear (Rigaku/MSC Inc., 2005)'
_computing_structure_refinement 'SHELXL-97 (Sheldrick, 1997)'
_computing_structure_solution 'SHELXS-97 (Sheldrick, 1990)'
_diffrn_ambient_temperature 293(2)
_diffrn_detector_area_resol_mean 28.5714
_diffrn_measured_fraction_theta_full 0.994
_diffrn_measured_fraction_theta_max 0.994
_diffrn_measurement_method CCD_Profile_fitting
_diffrn_radiation_monochromator graphite
_diffrn_radiation_source 'fine-focus sealed tube'
_diffrn_radiation_type MoK\a
_diffrn_radiation_wavelength 0.71073
_diffrn_reflns_av_R_equivalents 0.0471
_diffrn_reflns_av_sigmaI/netI 0.0515
_diffrn_reflns_limit_h_max 12
_diffrn_reflns_limit_h_min -13
_diffrn_reflns_limit_k_max 24
_diffrn_reflns_limit_k_min -24
_diffrn_reflns_limit_l_max 25
_diffrn_reflns_limit_l_min -25
_diffrn_reflns_number 27356
_diffrn_reflns_theta_full 27.50
_diffrn_reflns_theta_max 27.50
_diffrn_reflns_theta_min 2.11
_exptl_absorpt_coefficient_mu 4.022
_exptl_absorpt_correction_T_max 1.0000
_exptl_absorpt_correction_T_min 0.7965
_exptl_absorpt_correction_type multi-scan
_exptl_crystal_colour Orange
_exptl_crystal_density_diffrn 1.642
_exptl_crystal_density_method 'not measured'
_exptl_crystal_description Prism
_exptl_crystal_F_000 1760
_exptl_crystal_size_max 0.2800
_exptl_crystal_size_mid 0.0600
_exptl_crystal_size_min 0.0400
_refine_diff_density_max 1.797
_refine_diff_density_min -1.718
_refine_diff_density_rms 0.206
_refine_ls_extinction_coef 0.0070(6)
_refine_ls_extinction_expression Fc^*^=kFc[1+0.001xFc^2^\l^3^/sin(2\q)]^-1/4^
_refine_ls_extinction_method SHELXL
_refine_ls_goodness_of_fit_ref 1.086
_refine_ls_hydrogen_treatment constr
_refine_ls_matrix_type full
_refine_ls_number_parameters 483
_refine_ls_number_reflns 8193
_refine_ls_number_restraints 30
_refine_ls_restrained_S_all 1.084
_refine_ls_R_factor_all 0.0849
_refine_ls_R_factor_gt 0.0617
_refine_ls_shift/su_max 0.022
_refine_ls_shift/su_mean 0.001
_refine_ls_structure_factor_coef Fsqd
_refine_ls_weighting_details 'calc w=1/[\s^2^(Fo^2^)+(0.1143P)^2^+4.3890P] where P=(Fo^2^+2Fc^2^)/3'
_refine_ls_weighting_scheme calc
_refine_ls_wR_factor_gt 0.1683
_refine_ls_wR_factor_ref 0.2055
_reflns_number_gt 6312
_reflns_number_total 8193
_reflns_threshold_expression >2sigma(I)
_cod_data_source_file b707797a.txt
_cod_data_source_block 1
_cod_depositor_comments
;
The following automatic conversions were performed:
'_exptl_absorpt_correction_type' value 'Multi-scan' changed to
'multi-scan' according to
'/home/saulius/struct/CIF-dictionaries/cif_core.dic' dictionary named
'cif_core.dic' version 2.4.1 from 2010-06-29.

Automatic conversion script
Id: cif_fix_enum 1527 2010-12-29 10:47:43Z saulius 
;
_cod_original_sg_symbol_H-M P21/c
_cod_database_code 7005982

loop_
_symmetry_equiv_pos_as_xyz
'x, y, z'
'-x, y+1/2, -z+1/2'
'-x, -y, -z'
'x, -y-1/2, z-1/2'

loop_
_atom_site_label
_atom_site_type_symbol
_atom_site_fract_x
_atom_site_fract_y
_atom_site_fract_z
_atom_site_U_iso_or_equiv
_atom_site_adp_type
_atom_site_occupancy
_atom_site_symmetry_multiplicity
_atom_site_calc_flag
_atom_site_refinement_flags
_atom_site_disorder_assembly
_atom_site_disorder_group
Pt1 Pt 1.00904(3) 0.005772(15) 0.106054(16) 0.04911(18) Uani 1 1 d . . .
P1 P 0.5228(3) 0.2328(2) 0.13292(17) 0.0857(8) Uani 1 1 d . . .
O1 O 0.8653(12) -0.4497(4) 0.1155(6) 0.145(4) Uani 1 1 d . . .
H1A H 0.9152 -0.4684 0.1523 0.218 Uiso 1 1 calc R . .
O2 O 1.0660(10) -0.4541(5) 0.2364(6) 0.134(4) Uani 1 1 d . . .
N1 N 0.8330(7) 0.0267(3) 0.0240(3) 0.0489(14) Uani 1 1 d . . .
N2 N 1.0087(6) 0.1107(4) 0.1118(3) 0.0491(16) Uani 1 1 d . . .
N3 N 1.1801(7) 0.0199(4) 0.1931(4) 0.0517(15) Uani 1 1 d . . .
F1 F 0.3941(12) 0.1924(9) 0.0881(7) 0.214(6) Uani 1 1 d . . .
F2 F 0.4689(16) 0.2258(9) 0.1950(6) 0.256(9) Uani 1 1 d . . .
F3 F 0.6517(11) 0.2686(8) 0.1807(6) 0.228(6) Uani 1 1 d . . .
F4 F 0.5667(17) 0.2437(9) 0.0688(7) 0.252(7) Uani 1 1 d . . .
F5 F 0.4566(19) 0.3029(9) 0.1165(10) 0.273(9) Uani 1 1 d . . .
F6 F 0.590(2) 0.1612(9) 0.1447(13) 0.322(12) Uani 1 1 d . . .
C1 C 0.7470(9) -0.0191(4) -0.0208(5) 0.0531(18) Uani 1 1 d . . .
H1B H 0.7703 -0.0672 -0.0178 0.064 Uiso 1 1 calc R . .
C2 C 0.6266(13) 0.0022(4) -0.0704(6) 0.061(2) Uani 1 1 d . . .
H2 H 0.5696 -0.0315 -0.1004 0.073 Uiso 1 1 calc R . .
C3 C 0.5869(9) 0.0737(5) -0.0772(5) 0.060(2) Uani 1 1 d . . .
C4 C 0.6813(8) 0.1208(4) -0.0327(4) 0.0524(18) Uani 1 1 d . . .
H4 H 0.6617 0.1694 -0.0369 0.063 Uiso 1 1 calc R . .
C5 C 0.8023(8) 0.0984(4) 0.0171(4) 0.0510(17) Uani 1 1 d . . .
C6 C 0.9024(8) 0.1461(4) 0.0672(4) 0.0487(17) Uani 1 1 d . . .
C7 C 0.9003(9) 0.2196(4) 0.0720(5) 0.056(2) Uani 1 1 d . . .
H7 H 0.8283 0.2452 0.0403 0.068 Uiso 1 1 calc R . .
C8 C 1.0026(8) 0.2549(4) 0.1229(5) 0.0518(18) Uani 1 1 d . . .
C9 C 1.1121(8) 0.2153(4) 0.1682(4) 0.0560(19) Uani 1 1 d . . .
H9 H 1.1846 0.2384 0.2023 0.067 Uiso 1 1 calc R . .
C10 C 1.1127(8) 0.1418(4) 0.1625(5) 0.0540(19) Uani 1 1 d . . .
C11 C 1.2122(8) 0.0902(4) 0.2089(5) 0.0563(19) Uani 1 1 d . . .
C12 C 1.3242(8) 0.1086(4) 0.2655(4) 0.0549(19) Uani 1 1 d . . .
H12 H 1.3453 0.1565 0.2754 0.066 Uiso 1 1 calc R . .
C13 C 1.4088(9) 0.0562(5) 0.3095(5) 0.061(2) Uani 1 1 d . A .
C14 C 1.3737(11) -0.0129(5) 0.2925(6) 0.067(3) Uani 1 1 d . . .
H14 H 1.4270 -0.0491 0.3202 0.080 Uiso 1 1 calc R . .
C15 C 1.2596(9) -0.0302(5) 0.2343(5) 0.063(2) Uani 1 1 d . . .
H15 H 1.2379 -0.0779 0.2237 0.076 Uiso 1 1 calc R . .
C16 C 0.4536(10) 0.1011(5) -0.1301(5) 0.064(2) Uani 1 1 d . . .
C17 C 0.3591(14) 0.0403(8) -0.1688(8) 0.124(5) Uani 1 1 d . . .
H17A H 0.4126 0.0057 -0.1843 0.185 Uiso 1 1 calc R . .
H17B H 0.2873 0.0589 -0.2094 0.185 Uiso 1 1 calc R . .
H17C H 0.3180 0.0180 -0.1370 0.185 Uiso 1 1 calc R . .
C18 C 0.4910(13) 0.1482(8) -0.1853(6) 0.100(4) Uani 1 1 d . . .
H18A H 0.5358 0.1910 -0.1626 0.150 Uiso 1 1 calc R . .
H18B H 0.4080 0.1603 -0.2234 0.150 Uiso 1 1 calc R . .
H18C H 0.5526 0.1225 -0.2042 0.150 Uiso 1 1 calc R . .
C19 C 0.3759(11) 0.1471(8) -0.0903(7) 0.101(4) Uani 1 1 d . . .
H19A H 0.3650 0.1204 -0.0512 0.151 Uiso 1 1 calc R . .
H19B H 0.2863 0.1600 -0.1226 0.151 Uiso 1 1 calc R . .
H19C H 0.4285 0.1896 -0.0725 0.151 Uiso 1 1 calc R . .
C20 C 1.0021(9) 0.3363(4) 0.1325(5) 0.060(2) Uani 1 1 d . . .
C21 C 0.8808(14) 0.3693(5) 0.0706(8) 0.118(6) Uani 1 1 d . . .
H21A H 0.8982 0.3627 0.0263 0.177 Uiso 1 1 calc R . .
H21B H 0.8741 0.4194 0.0791 0.177 Uiso 1 1 calc R . .
H21C H 0.7953 0.3463 0.0682 0.177 Uiso 1 1 calc R . .
C22 C 0.9815(14) 0.3518(6) 0.2043(7) 0.099(4) Uani 1 1 d . . .
H22A H 0.8899 0.3376 0.2022 0.148 Uiso 1 1 calc R . .
H22B H 0.9931 0.4020 0.2143 0.148 Uiso 1 1 calc R . .
H22C H 1.0488 0.3257 0.2413 0.148 Uiso 1 1 calc R . .
C23 C 1.1391(11) 0.3691(5) 0.1326(7) 0.086(3) Uani 1 1 d . . .
H23A H 1.2148 0.3408 0.1618 0.129 Uiso 1 1 calc R . .
H23B H 1.1467 0.4167 0.1513 0.129 Uiso 1 1 calc R . .
H23C H 1.1421 0.3704 0.0848 0.129 Uiso 1 1 calc R . .
C24 C 1.5370(9) 0.0751(5) 0.3720(5) 0.067(2) Uani 1 1 d D . .
C25 C 1.637(3) 0.1153(19) 0.3440(10) 0.119(17) Uani 0.49(4) 1 d PD A 1
H25A H 1.6137 0.1651 0.3406 0.178 Uiso 0.49(4) 1 calc PR A 1
H25B H 1.6302 0.0974 0.2977 0.178 Uiso 0.49(4) 1 calc PR A 1
H25C H 1.7297 0.1089 0.3759 0.178 Uiso 0.49(4) 1 calc PR A 1
C27 C 1.494(3) 0.1224(17) 0.4225(13) 0.110(15) Uani 0.49(4) 1 d PD A 1
H27A H 1.4159 0.1016 0.4322 0.165 Uiso 0.49(4) 1 calc PR A 1
H27B H 1.4688 0.1685 0.4014 0.165 Uiso 0.49(4) 1 calc PR A 1
H27C H 1.5699 0.1271 0.4663 0.165 Uiso 0.49(4) 1 calc PR A 1
C29 C 1.611(4) 0.0104(11) 0.4132(16) 0.114(14) Uani 0.49(4) 1 d PD A 1
H29A H 1.5464 -0.0186 0.4265 0.170 Uiso 0.49(4) 1 calc PR A 1
H29B H 1.6836 0.0259 0.4552 0.170 Uiso 0.49(4) 1 calc PR A 1
H29C H 1.6513 -0.0168 0.3838 0.170 Uiso 0.49(4) 1 calc PR A 1
C26 C 1.552(4) 0.1547(9) 0.3862(17) 0.18(3) Uani 0.51(4) 1 d PD A 2
H26A H 1.6484 0.1672 0.4031 0.272 Uiso 0.51(4) 1 calc PR A 2
H26B H 1.5101 0.1671 0.4215 0.272 Uiso 0.51(4) 1 calc PR A 2
H26C H 1.5062 0.1801 0.3429 0.272 Uiso 0.51(4) 1 calc PR A 2
C28 C 1.533(4) 0.0379(19) 0.4385(10) 0.14(2) Uani 0.51(4) 1 d PD A 2
H28A H 1.5798 0.0664 0.4794 0.207 Uiso 0.51(4) 1 calc PR A 2
H28B H 1.5779 -0.0076 0.4425 0.207 Uiso 0.51(4) 1 calc PR A 2
H28C H 1.4380 0.0311 0.4360 0.207 Uiso 0.51(4) 1 calc PR A 2
C30 C 1.664(2) 0.050(2) 0.3546(18) 0.135(18) Uani 0.51(4) 1 d PD A 2
H30A H 1.6469 0.0551 0.3043 0.203 Uiso 0.51(4) 1 calc PR A 2
H30B H 1.6825 0.0014 0.3684 0.203 Uiso 0.51(4) 1 calc PR A 2
H30C H 1.7421 0.0792 0.3802 0.203 Uiso 0.51(4) 1 calc PR A 2
C31 C 1.0072(8) -0.1007(6) 0.1022(4) 0.060(2) Uani 1 1 d . . .
C32 C 1.0013(8) -0.1606(5) 0.1011(4) 0.0519(19) Uani 1 1 d . . .
C33 C 0.9759(11) -0.2375(5) 0.1058(5) 0.062(2) Uani 1 1 d . . .
C34 C 0.8692(11) -0.2713(5) 0.0531(6) 0.078(3) Uani 1 1 d . . .
H34 H 0.8197 -0.2446 0.0134 0.093 Uiso 1 1 calc R . .
C35 C 0.8325(14) -0.3405(6) 0.0555(7) 0.095(4) Uani 1 1 d . . .
H35 H 0.7600 -0.3604 0.0188 0.114 Uiso 1 1 calc R . .
C36 C 0.9047(14) -0.3800(6) 0.1133(8) 0.091(4) Uani 1 1 d . . .
C37 C 1.0157(12) -0.3505(6) 0.1681(7) 0.080(3) Uani 1 1 d . . .
C38 C 1.0513(10) -0.2786(5) 0.1631(5) 0.066(2) Uani 1 1 d . . .
H38 H 1.1260 -0.2587 0.1986 0.079 Uiso 1 1 calc R . .
C39 C 1.0931(13) -0.3899(7) 0.2287(8) 0.102(4) Uani 1 1 d . . .
H39A H 1.1657 -0.3679 0.2636 0.122 Uiso 1 1 calc R . .

loop_
_atom_site_aniso_label
_atom_site_aniso_U_11
_atom_site_aniso_U_22
_atom_site_aniso_U_33
_atom_site_aniso_U_23
_atom_site_aniso_U_13
_atom_site_aniso_U_12
Pt1 0.0519(3) 0.0358(2) 0.0578(3) 0.00145(11) 0.01538(16) 0.00020(11)
P1 0.0727(18) 0.102(2) 0.0800(19) -0.0092(17) 0.0212(14) 0.0010(16)
O1 0.213(11) 0.040(4) 0.221(12) -0.013(5) 0.124(10) -0.028(5)
O2 0.154(9) 0.091(6) 0.184(10) 0.074(7) 0.091(8) 0.046(6)
N1 0.055(4) 0.034(3) 0.053(4) 0.001(3) 0.012(3) 0.001(3)
N2 0.059(4) 0.027(3) 0.059(4) 0.001(2) 0.017(3) -0.002(2)
N3 0.049(4) 0.042(3) 0.058(4) 0.005(3) 0.008(3) 0.000(3)
F1 0.148(9) 0.290(18) 0.178(11) -0.032(11) 0.017(7) -0.074(10)
F2 0.343(19) 0.323(19) 0.145(10) -0.089(11) 0.138(12) -0.200(16)
F3 0.140(9) 0.323(17) 0.181(10) -0.054(11) -0.004(7) -0.118(10)
F4 0.354(18) 0.279(17) 0.207(13) -0.079(12) 0.207(14) -0.087(15)
F5 0.296(18) 0.172(15) 0.35(2) 0.039(14) 0.105(17) 0.116(14)
F6 0.28(2) 0.175(14) 0.42(3) 0.001(17) -0.021(19) 0.127(14)
C1 0.054(5) 0.038(4) 0.059(5) -0.007(3) 0.007(4) -0.003(3)
C2 0.080(7) 0.043(5) 0.057(5) -0.008(3) 0.021(5) -0.010(4)
C3 0.060(5) 0.059(5) 0.058(5) -0.009(4) 0.015(4) -0.015(4)
C4 0.056(5) 0.040(4) 0.055(4) 0.003(3) 0.011(3) -0.001(3)
C5 0.053(4) 0.033(4) 0.063(5) 0.003(3) 0.013(4) -0.002(3)
C6 0.047(4) 0.039(4) 0.054(4) 0.007(3) 0.009(3) 0.002(3)
C7 0.060(5) 0.035(4) 0.065(5) 0.004(3) 0.008(4) 0.000(3)
C8 0.043(4) 0.038(4) 0.069(5) 0.000(3) 0.011(3) 0.000(3)
C9 0.047(4) 0.041(4) 0.068(5) -0.008(3) 0.003(4) -0.006(3)
C10 0.045(4) 0.039(4) 0.071(5) 0.003(3) 0.009(4) -0.004(3)
C11 0.046(4) 0.040(4) 0.079(6) -0.005(4) 0.016(4) -0.005(3)
C12 0.045(4) 0.050(4) 0.064(5) 0.004(4) 0.010(4) 0.006(3)
C13 0.059(5) 0.064(6) 0.063(5) -0.002(4) 0.022(4) 0.006(4)
C14 0.057(6) 0.060(6) 0.076(6) 0.018(5) 0.011(5) 0.016(4)
C15 0.061(5) 0.042(4) 0.082(6) 0.012(4) 0.015(4) 0.009(4)
C16 0.074(6) 0.052(5) 0.065(5) -0.002(4) 0.019(4) -0.003(4)
C17 0.095(9) 0.088(9) 0.139(12) -0.027(9) -0.030(8) -0.012(8)
C18 0.093(8) 0.111(10) 0.086(8) 0.025(7) 0.014(6) 0.036(7)
C19 0.064(7) 0.121(11) 0.110(10) -0.010(8) 0.020(6) -0.009(6)
C20 0.065(5) 0.038(4) 0.072(6) -0.001(4) 0.014(4) -0.004(4)
C21 0.114(10) 0.036(5) 0.153(13) 0.002(6) -0.025(9) 0.009(6)
C22 0.142(12) 0.047(5) 0.119(10) 0.000(6) 0.060(9) 0.000(6)
C23 0.091(8) 0.052(6) 0.118(9) 0.001(5) 0.038(7) -0.017(5)
C24 0.060(5) 0.068(6) 0.063(5) 0.012(4) 0.007(4) 0.007(4)
C25 0.12(2) 0.16(4) 0.037(11) 0.008(15) -0.019(12) -0.08(2)
C27 0.078(17) 0.13(3) 0.09(2) -0.04(2) -0.012(13) 0.033(17)
C29 0.13(3) 0.09(2) 0.08(2) 0.007(15) 0.00(2) 0.053(18)
C26 0.30(6) 0.09(2) 0.09(3) -0.032(18) -0.03(3) 0.04(3)
C28 0.14(3) 0.16(4) 0.059(15) 0.006(19) -0.032(16) -0.07(3)
C30 0.038(12) 0.16(4) 0.20(4) -0.05(3) 0.031(15) 0.004(16)
C31 0.061(6) 0.052(6) 0.068(6) -0.001(4) 0.022(5) -0.003(4)
C32 0.057(5) 0.045(5) 0.050(4) -0.004(3) 0.014(4) 0.011(3)
C33 0.086(6) 0.040(4) 0.067(6) -0.007(4) 0.032(5) 0.002(4)
C34 0.092(7) 0.064(6) 0.073(6) -0.004(5) 0.022(5) -0.008(5)
C35 0.119(10) 0.065(7) 0.104(9) -0.037(6) 0.042(8) -0.029(7)
C36 0.110(10) 0.049(6) 0.140(12) -0.006(6) 0.077(9) -0.007(6)
C37 0.082(7) 0.058(6) 0.105(9) 0.020(6) 0.039(6) 0.020(5)
C38 0.074(6) 0.044(5) 0.080(6) -0.003(4) 0.027(5) 0.002(4)
C39 0.095(9) 0.088(9) 0.129(11) 0.037(8) 0.048(8) 0.028(7)

loop_
_atom_type_symbol
_atom_type_description
_atom_type_scat_dispersion_real
_atom_type_scat_dispersion_imag
_atom_type_scat_source
C C 0.0033 0.0016 'International Tables Vol C Tables 4.2.6.8 and 6.1.1.4'
H H 0.0000 0.0000 'International Tables Vol C Tables 4.2.6.8 and 6.1.1.4'
N N 0.0061 0.0033 'International Tables Vol C Tables 4.2.6.8 and 6.1.1.4'
O O 0.0106 0.0060 'International Tables Vol C Tables 4.2.6.8 and 6.1.1.4'
F F 0.0171 0.0103 'International Tables Vol C Tables 4.2.6.8 and 6.1.1.4'
P P 0.1023 0.0942 'International Tables Vol C Tables 4.2.6.8 and 6.1.1.4'
Pt Pt -1.7033 8.3905 'International Tables Vol C Tables 4.2.6.8 and 6.1.1.4'

loop_
_geom_angle_atom_site_label_1
_geom_angle_atom_site_label_2
_geom_angle_atom_site_label_3
_geom_angle
_geom_angle_site_symmetry_1
_geom_angle_site_symmetry_3
_geom_angle_publ_flag
N2 Pt1 C31 178.5(3) . . ?
N2 Pt1 N1 80.5(3) . . ?
C31 Pt1 N1 99.7(3) . . ?
N2 Pt1 N3 80.7(3) . . ?
C31 Pt1 N3 99.1(3) . . ?
N1 Pt1 N3 161.0(3) . . ?
F5 P1 F6 176.2(13) . . ?
F5 P1 F4 86.1(10) . . ?
F6 P1 F4 90.4(12) . . ?
F5 P1 F3 89.1(10) . . ?
F6 P1 F3 92.3(10) . . ?
F4 P1 F3 91.8(8) . . ?
F5 P1 F2 89.7(11) . . ?
F6 P1 F2 93.8(13) . . ?
F4 P1 F2 175.4(11) . . ?
F3 P1 F2 90.1(7) . . ?
F5 P1 F1 94.0(10) . . ?
F6 P1 F1 84.8(10) . . ?
F4 P1 F1 90.6(8) . . ?
F3 P1 F1 176.2(9) . . ?
F2 P1 F1 87.7(7) . . ?
C36 O1 H1A 109.5 . . ?
C1 N1 C5 118.9(7) . . ?
C1 N1 Pt1 128.7(6) . . ?
C5 N1 Pt1 112.4(5) . . ?
C6 N2 C10 123.9(7) . . ?
C6 N2 Pt1 118.4(5) . . ?
C10 N2 Pt1 117.7(5) . . ?
C15 N3 C11 119.1(8) . . ?
C15 N3 Pt1 127.7(7) . . ?
C11 N3 Pt1 113.2(5) . . ?
N1 C1 C2 122.3(8) . . ?
N1 C1 H1B 118.8 . . ?
C2 C1 H1B 118.8 . . ?
C1 C2 C3 121.1(8) . . ?
C1 C2 H2 119.5 . . ?
C3 C2 H2 119.5 . . ?
C4 C3 C2 115.6(9) . . ?
C4 C3 C16 120.3(8) . . ?
C2 C3 C16 124.1(8) . . ?
C5 C4 C3 122.4(8) . . ?
C5 C4 H4 118.8 . . ?
C3 C4 H4 118.8 . . ?
C4 C5 N1 119.5(7) . . ?
C4 C5 C6 124.2(7) . . ?
N1 C5 C6 116.2(7) . . ?
N2 C6 C7 118.6(7) . . ?
N2 C6 C5 112.3(7) . . ?
C7 C6 C5 129.0(7) . . ?
C8 C7 C6 120.7(8) . . ?
C8 C7 H7 119.7 . . ?
C6 C7 H7 119.7 . . ?
C7 C8 C9 118.5(8) . . ?
C7 C8 C20 122.7(7) . . ?
C9 C8 C20 118.8(7) . . ?
C10 C9 C8 120.0(7) . . ?
C10 C9 H9 120.0 . . ?
C8 C9 H9 120.0 . . ?
N2 C10 C9 118.3(7) . . ?
N2 C10 C11 113.3(7) . . ?
C9 C10 C11 128.2(7) . . ?
C12 C11 N3 120.4(8) . . ?
C12 C11 C10 124.5(7) . . ?
N3 C11 C10 115.0(7) . . ?
C11 C12 C13 121.0(8) . . ?
C11 C12 H12 119.5 . . ?
C13 C12 H12 119.5 . . ?
C14 C13 C12 117.0(9) . . ?
C14 C13 C24 120.8(8) . . ?
C12 C13 C24 122.2(8) . . ?
C13 C14 C15 120.9(9) . . ?
C13 C14 H14 119.6 . . ?
C15 C14 H14 119.6 . . ?
N3 C15 C14 121.7(9) . . ?
N3 C15 H15 119.2 . . ?
C14 C15 H15 119.2 . . ?
C3 C16 C17 111.9(9) . . ?
C3 C16 C18 108.2(8) . . ?
C17 C16 C18 109.3(10) . . ?
C3 C16 C19 109.2(8) . . ?
C17 C16 C19 109.2(10) . . ?
C18 C16 C19 109.1(9) . . ?
C16 C17 H17A 109.5 . . ?
C16 C17 H17B 109.5 . . ?
H17A C17 H17B 109.5 . . ?
C16 C17 H17C 109.5 . . ?
H17A C17 H17C 109.5 . . ?
H17B C17 H17C 109.5 . . ?
C16 C18 H18A 109.5 . . ?
C16 C18 H18B 109.5 . . ?
H18A C18 H18B 109.5 . . ?
C16 C18 H18C 109.5 . . ?
H18A C18 H18C 109.5 . . ?
H18B C18 H18C 109.5 . . ?
C16 C19 H19A 109.5 . . ?
C16 C19 H19B 109.5 . . ?
H19A C19 H19B 109.5 . . ?
C16 C19 H19C 109.5 . . ?
H19A C19 H19C 109.5 . . ?
H19B C19 H19C 109.5 . . ?
C23 C20 C22 109.0(9) . . ?
C23 C20 C8 111.1(7) . . ?
C22 C20 C8 108.1(8) . . ?
C23 C20 C21 109.3(9) . . ?
C22 C20 C21 110.0(10) . . ?
C8 C20 C21 109.3(7) . . ?
C20 C21 H21A 109.5 . . ?
C20 C21 H21B 109.5 . . ?
H21A C21 H21B 109.5 . . ?
C20 C21 H21C 109.5 . . ?
H21A C21 H21C 109.5 . . ?
H21B C21 H21C 109.5 . . ?
C20 C22 H22A 109.5 . . ?
C20 C22 H22B 109.5 . . ?
H22A C22 H22B 109.5 . . ?
C20 C22 H22C 109.5 . . ?
H22A C22 H22C 109.5 . . ?
H22B C22 H22C 109.5 . . ?
C20 C23 H23A 109.5 . . ?
C20 C23 H23B 109.5 . . ?
H23A C23 H23B 109.5 . . ?
C20 C23 H23C 109.5 . . ?
H23A C23 H23C 109.5 . . ?
H23B C23 H23C 109.5 . . ?
C28 C24 C25 140.3(14) . . ?
C28 C24 C27 65.9(13) . . ?
C25 C24 C27 109.1(11) . . ?
C28 C24 C30 109.2(11) . . ?
C25 C24 C30 48.8(13) . . ?
C27 C24 C30 141.8(17) . . ?
C28 C24 C26 108.8(11) . . ?
C25 C24 C26 62.5(14) . . ?
C27 C24 C26 48.0(14) . . ?
C30 C24 C26 107.6(12) . . ?
C28 C24 C29 46.5(14) . . ?
C25 C24 C29 108.6(11) . . ?
C27 C24 C29 108.3(11) . . ?
C30 C24 C29 64.2(14) . . ?
C26 C24 C29 133.1(19) . . ?
C28 C24 C13 110.1(11) . . ?
C25 C24 C13 108.6(10) . . ?
C27 C24 C13 108.7(11) . . ?
C30 C24 C13 108.3(13) . . ?
C26 C24 C13 112.8(14) . . ?
C29 C24 C13 113.5(15) . . ?
C24 C25 H25A 109.5 . . ?
C24 C25 H25B 109.5 . . ?
C24 C25 H25C 109.5 . . ?
C24 C27 H27A 109.5 . . ?
C24 C27 H27B 109.5 . . ?
C24 C27 H27C 109.5 . . ?
C24 C29 H29A 109.5 . . ?
C24 C29 H29B 109.5 . . ?
C24 C29 H29C 109.5 . . ?
C24 C26 H26A 109.5 . . ?
C24 C26 H26B 109.5 . . ?
H26A C26 H26B 109.5 . . ?
C24 C26 H26C 109.5 . . ?
H26A C26 H26C 109.5 . . ?
H26B C26 H26C 109.5 . . ?
C24 C28 H28A 109.5 . . ?
C24 C28 H28B 109.5 . . ?
H28A C28 H28B 109.5 . . ?
C24 C28 H28C 109.5 . . ?
H28A C28 H28C 109.5 . . ?
H28B C28 H28C 109.5 . . ?
C24 C30 H30A 109.5 . . ?
C24 C30 H30B 109.5 . . ?
H30A C30 H30B 109.5 . . ?
C24 C30 H30C 109.5 . . ?
H30A C30 H30C 109.5 . . ?
H30B C30 H30C 109.5 . . ?
C32 C31 Pt1 176.9(8) . . ?
C31 C32 C33 170.4(9) . . ?
C38 C33 C34 117.0(9) . . ?
C38 C33 C32 122.4(9) . . ?
C34 C33 C32 120.6(9) . . ?
C35 C34 C33 124.5(11) . . ?
C35 C34 H34 117.8 . . ?
C33 C34 H34 117.8 . . ?
C34 C35 C36 118.1(11) . . ?
C34 C35 H35 120.9 . . ?
C36 C35 H35 120.9 . . ?
C35 C36 O1 117.5(13) . . ?
C35 C36 C37 121.0(10) . . ?
O1 C36 C37 121.5(13) . . ?
C36 C37 C38 119.0(10) . . ?
C36 C37 C39 122.6(12) . . ?
C38 C37 C39 118.4(12) . . ?
C33 C38 C37 120.3(10) . . ?
C33 C38 H38 119.8 . . ?
C37 C38 H38 119.8 . . ?
O2 C39 C37 121.5(14) . . ?
O2 C39 H39A 119.3 . . ?
C37 C39 H39A 119.3 . . ?

loop_
_geom_bond_atom_site_label_1
_geom_bond_atom_site_label_2
_geom_bond_distance
_geom_bond_site_symmetry_2
_geom_bond_publ_flag
Pt1 N2 1.972(7) . ?
Pt1 C31 1.998(10) . ?
Pt1 N1 2.030(7) . ?
Pt1 N3 2.032(7) . ?
P1 F5 1.465(13) . ?
P1 F6 1.492(13) . ?
P1 F4 1.495(10) . ?
P1 F3 1.505(9) . ?
P1 F2 1.510(11) . ?
P1 F1 1.525(11) . ?
O1 C36 1.372(12) . ?
O1 H1A 0.8200 . ?
O2 C39 1.255(15) . ?
N1 C1 1.337(10) . ?
N1 C5 1.377(9) . ?
N2 C6 1.331(9) . ?
N2 C10 1.334(10) . ?
N3 C15 1.332(11) . ?
N3 C11 1.371(10) . ?
C1 C2 1.359(14) . ?
C1 H1B 0.9300 . ?
C2 C3 1.395(11) . ?
C2 H2 0.9300 . ?
C3 C4 1.390(10) . ?
C3 C16 1.511(13) . ?
C4 C5 1.371(10) . ?
C4 H4 0.9300 . ?
C5 C6 1.472(10) . ?
C6 C7 1.383(10) . ?
C7 C8 1.363(11) . ?
C7 H7 0.9300 . ?
C8 C9 1.397(11) . ?
C8 C20 1.539(11) . ?
C9 C10 1.383(10) . ?
C9 H9 0.9300 . ?
C10 C11 1.485(11) . ?
C11 C12 1.360(11) . ?
C12 C13 1.407(11) . ?
C12 H12 0.9300 . ?
C13 C14 1.358(13) . ?
C13 C24 1.521(12) . ?
C14 C15 1.382(14) . ?
C14 H14 0.9300 . ?
C15 H15 0.9300 . ?
C16 C17 1.528(14) . ?
C16 C18 1.550(15) . ?
C16 C19 1.551(15) . ?
C17 H17A 0.9600 . ?
C17 H17B 0.9600 . ?
C17 H17C 0.9600 . ?
C18 H18A 0.9600 . ?
C18 H18B 0.9600 . ?
C18 H18C 0.9600 . ?
C19 H19A 0.9600 . ?
C19 H19B 0.9600 . ?
C19 H19C 0.9600 . ?
C20 C23 1.526(13) . ?
C20 C22 1.535(15) . ?
C20 C21 1.560(14) . ?
C21 H21A 0.9600 . ?
C21 H21B 0.9600 . ?
C21 H21C 0.9600 . ?
C22 H22A 0.9600 . ?
C22 H22B 0.9600 . ?
C22 H22C 0.9600 . ?
C23 H23A 0.9600 . ?
C23 H23B 0.9600 . ?
C23 H23C 0.9600 . ?
C24 C28 1.506(14) . ?
C24 C25 1.510(14) . ?
C24 C27 1.508(15) . ?
C24 C30 1.514(14) . ?
C24 C26 1.518(15) . ?
C24 C29 1.519(14) . ?
C25 H25A 0.9600 . ?
C25 H25B 0.9600 . ?
C25 H25C 0.9600 . ?
C27 H27A 0.9600 . ?
C27 H27B 0.9600 . ?
C27 H27C 0.9600 . ?
C29 H29A 0.9600 . ?
C29 H29B 0.9600 . ?
C29 H29C 0.9600 . ?
C26 H26A 0.9600 . ?
C26 H26B 0.9600 . ?
C26 H26C 0.9600 . ?
C28 H28A 0.9600 . ?
C28 H28B 0.9600 . ?
C28 H28C 0.9600 . ?
C30 H30A 0.9600 . ?
C30 H30B 0.9600 . ?
C30 H30C 0.9600 . ?
C31 C32 1.126(14) . ?
C32 C33 1.474(12) . ?
C33 C38 1.382(13) . ?
C33 C34 1.391(13) . ?
C34 C35 1.357(14) . ?
C34 H34 0.9300 . ?
C35 C36 1.362(17) . ?
C35 H35 0.9300 . ?
C36 C37 1.402(17) . ?
C37 C38 1.408(13) . ?
C37 C39 1.413(15) . ?
C38 H38 0.9300 . ?
C39 H39A 0.9300 . ?
